data_7154109
loop_
_publ_author_name
'Wang, You-Qing'
'Cui, Xiao-Yu'
'Ren, Yuan-Yuan'
'Zhang, Yongna'

_publ_section_title
;
 A highly enantioselective and regioselective organocatalytic direct
 Mannich reaction of methyl alkyl ketones with cyclic imines
 benzo[e][1,2,3]oxathiazine 2,2-dioxides.
;
_journal_issue 45
_journal_name_full 'Organic &amp; biomolecular chemistry'
_journal_page_first 9101
_journal_page_last 9104
_journal_paper_doi 10.1039/c4ob01902d
_journal_volume 12
_journal_year 2014
_chemical_formula_sum 'C10 H10 Cl N O4 S'
_chemical_formula_weight 275.70
_chemical_name_systematic (S)-1-(6-chloro-2,2-dioxido-3,4-dihydrobenzo[e][1,2,3]oxathiazin-4-yl)propan-2-one
_space_group_IT_number 19
_symmetry_cell_setting orthorhombic
_symmetry_space_group_name_Hall 'P 2ac 2ab'
_symmetry_space_group_name_H-M 'P 21 21 21'
_atom_sites_solution_hydrogens geom
_atom_sites_solution_primary direct
_atom_sites_solution_secondary difmap
_audit_creation_method SHELXL-97
_cell_angle_alpha 90.00
_cell_angle_beta 90.00
_cell_angle_gamma 90.00
_cell_formula_units_Z 8
_cell_length_a 7.3279(9)
_cell_length_b 14.1730(17)
_cell_length_c 22.626(3)
_cell_measurement_reflns_used 2432
_cell_measurement_temperature 298(2)
_cell_measurement_theta_max 19.804
_cell_measurement_theta_min 2.301
_cell_volume 2349.9(5)
_computing_cell_refinement 'APEX 2'
_computing_data_collection 'APEX 2(Bruker, 2005)'
_computing_data_reduction 'SAINT(Bruker, 2005)'
_computing_molecular_graphics 'SHELXTL(Bruker, 2005)'
_computing_publication_material SHELXTL
_computing_structure_refinement 'SHELXL-97 (Sheldrick, 1997)'
_computing_structure_solution 'SHELXS-97 (Sheldrick, 1990)'
_diffrn_ambient_temperature 298(2)
_diffrn_measured_fraction_theta_full 0.993
_diffrn_measured_fraction_theta_max 0.993
_diffrn_measurement_device_type 'Bruker Smart APEX II CCD area detector'
_diffrn_measurement_method 'phi and omega scans'
_diffrn_radiation_monochromator graphite
_diffrn_radiation_source 'fine-focus sealed tube'
_diffrn_radiation_type MoK\a
_diffrn_radiation_wavelength 0.71073
_diffrn_reflns_av_R_equivalents 0.0464
_diffrn_reflns_av_sigmaI/netI 0.0656
_diffrn_reflns_limit_h_max 9
_diffrn_reflns_limit_h_min -9
_diffrn_reflns_limit_k_max 15
_diffrn_reflns_limit_k_min -18
_diffrn_reflns_limit_l_max 30
_diffrn_reflns_limit_l_min -30
_diffrn_reflns_number 14969
_diffrn_reflns_theta_full 28.35
_diffrn_reflns_theta_max 28.35
_diffrn_reflns_theta_min 1.70
_exptl_absorpt_coefficient_mu 0.504
_exptl_absorpt_correction_T_max 0.923
_exptl_absorpt_correction_T_min 0.897
_exptl_absorpt_correction_type multi-scan
_exptl_absorpt_process_details 'SADABS(Bruker, 2005)'
_exptl_crystal_colour colourless
_exptl_crystal_density_diffrn 1.559
_exptl_crystal_density_method 'not measured'
_exptl_crystal_description Needle-like
_exptl_crystal_F_000 1136
_exptl_crystal_recrystallization_method 'Re-crystallisation from solvent: Dichloromethane/Hexane'
_exptl_crystal_size_max 0.50
_exptl_crystal_size_mid 0.18
_exptl_crystal_size_min 0.16
_refine_diff_density_max 0.441
_refine_diff_density_min -0.272
_refine_diff_density_rms 0.051
_refine_ls_abs_structure_details 'Flack H D (1983), Acta Cryst. A39, 876-881'
_refine_ls_abs_structure_Flack -0.01(7)
_refine_ls_extinction_method none
_refine_ls_goodness_of_fit_ref 0.993
_refine_ls_hydrogen_treatment constr
_refine_ls_matrix_type full
_refine_ls_number_parameters 309
_refine_ls_number_reflns 5800
_refine_ls_number_restraints 0
_refine_ls_restrained_S_all 0.993
_refine_ls_R_factor_all 0.0898
_refine_ls_R_factor_gt 0.0463
_refine_ls_shift/su_max 0.001
_refine_ls_shift/su_mean 0.000
_refine_ls_structure_factor_coef Fsqd
_refine_ls_weighting_details 'calc w=1/[\s^2^(Fo^2^)+(0.0423P)^2^] where P=(Fo^2^+2Fc^2^)/3'
_refine_ls_weighting_scheme calc
_refine_ls_wR_factor_gt 0.0896
_refine_ls_wR_factor_ref 0.1048
_reflns_number_gt 3716
_reflns_number_total 5800
_reflns_threshold_expression >2sigma(I)
_cod_data_source_file c4ob01902d2.cif
_cod_data_source_block 1
_cod_depositor_comments 'Adding full bibliography for 7154109.cif.'
_cod_original_sg_symbol_Hall p_2ac_2ab
_cod_original_sg_symbol_H-M P2(1)2(1)2(1)
_cod_database_code 7154109

loop_
_symmetry_equiv_pos_as_xyz
'x, y, z'
'-x+1/2, -y, z+1/2'
'-x, y+1/2, -z+1/2'
'x+1/2, -y+1/2, -z'

loop_
_atom_site_label
_atom_site_type_symbol
_atom_site_fract_x
_atom_site_fract_y
_atom_site_fract_z
_atom_site_U_iso_or_equiv
_atom_site_adp_type
_atom_site_occupancy
_atom_site_symmetry_multiplicity
_atom_site_calc_flag
_atom_site_refinement_flags
C1 C -0.0321(5) 0.4184(2) 0.78016(12) 0.0404(8) Uani 1 1 d .
C2 C 0.1323(5) 0.4102(2) 0.75149(14) 0.0459(9) Uani 1 1 d .
H2 H 0.1396 0.4181 0.7108 0.055 Uiso 1 1 calc R
C3 C 0.2855(5) 0.3902(2) 0.78391(14) 0.0470(9) Uani 1 1 d .
H3 H 0.3980 0.3844 0.7652 0.056 Uiso 1 1 calc R
C4 C 0.2725(5) 0.3786(2) 0.84430(13) 0.0394(7) Uani 1 1 d .
C5 C 0.1083(4) 0.38517(19) 0.87382(12) 0.0352(7) Uani 1 1 d .
C6 C -0.0456(5) 0.4049(2) 0.84053(13) 0.0399(7) Uani 1 1 d .
H6 H -0.1588 0.4092 0.8589 0.048 Uiso 1 1 calc R
C7 C 0.0872(5) 0.3697(2) 0.94038(12) 0.0388(7) Uani 1 1 d .
H7 H -0.0040 0.3199 0.9460 0.047 Uiso 1 1 calc R
C8 C 0.0165(5) 0.4578(2) 0.97143(12) 0.0436(8) Uani 1 1 d .
H8A H 0.1134 0.5044 0.9726 0.052 Uiso 1 1 calc R
H8B H -0.0828 0.4841 0.9483 0.052 Uiso 1 1 calc R
C9 C -0.0499(4) 0.4406(2) 1.03322(12) 0.0399(7) Uani 1 1 d .
C10 C -0.0641(8) 0.5259(3) 1.07187(16) 0.0853(15) Uani 1 1 d .
H10A H -0.1478 0.5135 1.1036 0.128 Uiso 1 1 calc R
H10B H -0.1073 0.5783 1.0490 0.128 Uiso 1 1 calc R
H10C H 0.0539 0.5406 1.0879 0.128 Uiso 1 1 calc R
C11 C 0.3983(4) 0.3473(2) 0.18231(13) 0.0409(7) Uani 1 1 d .
C12 C 0.2285(5) 0.3461(3) 0.15597(15) 0.0548(9) Uani 1 1 d .
H12 H 0.2173 0.3476 0.1150 0.066 Uiso 1 1 calc R
C13 C 0.0767(5) 0.3426(3) 0.19124(14) 0.0564(9) Uani 1 1 d .
H13 H -0.0388 0.3414 0.1742 0.068 Uiso 1 1 calc R
C14 C 0.0944(4) 0.3408(2) 0.25181(13) 0.0404(7) Uani 1 1 d .
C15 C 0.2627(4) 0.33972(19) 0.27923(12) 0.0349(7) Uani 1 1 d .
C16 C 0.4160(4) 0.34373(19) 0.24278(12) 0.0372(7) Uani 1 1 d .
H16 H 0.5318 0.3440 0.2596 0.045 Uiso 1 1 calc R
C17 C 0.2861(4) 0.3358(2) 0.34607(13) 0.0377(7) Uani 1 1 d .
H17 H 0.3668 0.3880 0.3572 0.045 Uiso 1 1 calc R
C18 C 0.3772(4) 0.2450(2) 0.36672(12) 0.0390(7) Uani 1 1 d .
H18A H 0.2919 0.1932 0.3621 0.047 Uiso 1 1 calc R
H18B H 0.4816 0.2322 0.3416 0.047 Uiso 1 1 calc R
C19 C 0.4397(5) 0.2487(2) 0.43018(13) 0.0474(8) Uani 1 1 d .
C20 C 0.5328(7) 0.1614(3) 0.45304(17) 0.0849(14) Uani 1 1 d .
H20A H 0.5390 0.1639 0.4954 0.127 Uiso 1 1 calc R
H20B H 0.6540 0.1578 0.4371 0.127 Uiso 1 1 calc R
H20C H 0.4648 0.1067 0.4412 0.127 Uiso 1 1 calc R
Cl1 Cl -0.22683(13) 0.44416(7) 0.73976(4) 0.0624(3) Uani 1 1 d .
Cl2 Cl 0.58844(12) 0.35625(6) 0.13729(3) 0.0537(2) Uani 1 1 d .
N1 N 0.2610(4) 0.33591(18) 0.96731(10) 0.0420(6) Uani 1 1 d .
H1 H 0.2618 0.2944 0.9950 0.050 Uiso 1 1 calc R
N2 N 0.1116(4) 0.35081(19) 0.37658(11) 0.0484(7) Uani 1 1 d .
H2A H 0.1072 0.3833 0.4086 0.058 Uiso 1 1 calc R
O1 O -0.0909(3) 0.36371(15) 1.05074(8) 0.0455(5) Uani 1 1 d .
O2 O 0.5987(3) 0.33049(17) 0.96346(11) 0.0630(7) Uani 1 1 d .
O3 O 0.4365(4) 0.47949(14) 0.94814(10) 0.0576(6) Uani 1 1 d .
O4 O 0.4373(3) 0.35667(16) 0.87354(8) 0.0525(6) Uani 1 1 d .
O5 O 0.4183(4) 0.31666(18) 0.46058(9) 0.0630(7) Uani 1 1 d .
O6 O -0.2244(3) 0.3471(2) 0.37580(12) 0.0782(8) Uani 1 1 d .
O7 O -0.0512(4) 0.20699(16) 0.34555(10) 0.0637(7) Uani 1 1 d .
O8 O -0.0713(3) 0.34356(17) 0.28320(9) 0.0564(6) Uani 1 1 d .
S1 S 0.44448(13) 0.38009(6) 0.94235(4) 0.0462(2) Uani 1 1 d .
S2 S -0.06960(13) 0.30592(7) 0.34938(4) 0.0512(2) Uani 1 1 d .

loop_
_atom_site_aniso_label
_atom_site_aniso_U_11
_atom_site_aniso_U_22
_atom_site_aniso_U_33
_atom_site_aniso_U_23
_atom_site_aniso_U_13
_atom_site_aniso_U_12
C1 0.049(2) 0.0367(17) 0.0354(16) -0.0021(13) -0.0037(15) -0.0009(16)
C2 0.050(2) 0.055(2) 0.0319(17) -0.0029(15) 0.0053(16) -0.0045(16)
C3 0.044(2) 0.055(2) 0.0420(18) -0.0031(16) 0.0147(17) -0.0036(17)
C4 0.0404(19) 0.0398(17) 0.0379(16) -0.0045(14) 0.0023(15) 0.0016(15)
C5 0.043(2) 0.0297(16) 0.0327(15) -0.0035(12) 0.0021(14) -0.0001(14)
C6 0.0396(19) 0.0399(17) 0.0402(16) -0.0004(13) 0.0033(15) 0.0011(15)
C7 0.0436(19) 0.0350(16) 0.0378(15) 0.0006(13) 0.0066(15) 0.0011(16)
C8 0.058(2) 0.0345(17) 0.0387(16) 0.0015(14) 0.0088(16) 0.0046(15)
C9 0.0368(18) 0.0448(19) 0.0382(16) -0.0063(15) 0.0005(15) 0.0026(17)
C10 0.136(4) 0.059(2) 0.061(2) -0.0167(19) 0.035(3) -0.013(3)
C11 0.0395(19) 0.0417(18) 0.0414(16) 0.0000(14) -0.0026(15) -0.0003(16)
C12 0.048(2) 0.071(2) 0.046(2) 0.0105(18) -0.0106(18) -0.003(2)
C13 0.037(2) 0.080(3) 0.052(2) 0.0149(18) -0.0123(18) -0.001(2)
C14 0.0316(18) 0.0437(17) 0.0459(18) 0.0064(14) -0.0015(15) -0.0007(16)
C15 0.0355(18) 0.0285(15) 0.0408(16) 0.0019(13) -0.0076(14) -0.0022(14)
C16 0.0341(18) 0.0375(16) 0.0399(15) -0.0002(13) -0.0058(15) -0.0030(15)
C17 0.0316(17) 0.0383(17) 0.0430(17) -0.0029(14) -0.0004(14) 0.0005(14)
C18 0.0371(18) 0.0396(17) 0.0404(16) 0.0021(14) -0.0053(14) 0.0021(14)
C19 0.050(2) 0.054(2) 0.0385(17) 0.0121(15) -0.0023(17) -0.0095(19)
C20 0.105(4) 0.070(3) 0.080(3) 0.015(2) -0.040(3) 0.010(3)
Cl1 0.0588(6) 0.0755(6) 0.0529(5) 0.0006(5) -0.0122(5) 0.0048(5)
Cl2 0.0508(5) 0.0641(6) 0.0462(4) -0.0019(4) 0.0073(4) -0.0036(5)
N1 0.0470(17) 0.0403(15) 0.0387(14) 0.0096(11) -0.0004(13) -0.0011(13)
N2 0.0401(17) 0.0595(18) 0.0457(15) -0.0146(13) 0.0022(13) -0.0048(14)
O1 0.0509(14) 0.0452(13) 0.0404(11) 0.0024(10) 0.0044(11) -0.0045(12)
O2 0.0479(16) 0.0633(16) 0.0777(17) 0.0138(13) -0.0177(14) 0.0030(13)
O3 0.0697(17) 0.0378(13) 0.0653(14) 0.0087(10) -0.0078(16) -0.0096(13)
O4 0.0383(13) 0.0734(16) 0.0459(12) 0.0031(11) 0.0038(11) 0.0053(13)
O5 0.084(2) 0.0675(16) 0.0378(12) -0.0127(11) -0.0039(14) -0.0087(17)
O6 0.0359(15) 0.116(2) 0.0824(19) -0.0052(17) 0.0196(14) 0.0045(16)
O7 0.0658(17) 0.0543(15) 0.0710(16) 0.0069(12) -0.0084(14) -0.0182(14)
O8 0.0298(12) 0.0840(17) 0.0554(13) 0.0168(12) -0.0031(12) 0.0030(14)
S1 0.0472(5) 0.0431(5) 0.0484(5) 0.0057(4) -0.0058(4) -0.0030(4)
S2 0.0376(5) 0.0654(6) 0.0506(5) 0.0042(4) 0.0030(4) -0.0066(5)

loop_
_atom_type_symbol
_atom_type_description
_atom_type_scat_dispersion_real
_atom_type_scat_dispersion_imag
_atom_type_scat_source
C C 0.0033 0.0016 'International Tables Vol C Tables 4.2.6.8 and 6.1.1.4'
H H 0.0000 0.0000 'International Tables Vol C Tables 4.2.6.8 and 6.1.1.4'
N N 0.0061 0.0033 'International Tables Vol C Tables 4.2.6.8 and 6.1.1.4'
O O 0.0106 0.0060 'International Tables Vol C Tables 4.2.6.8 and 6.1.1.4'
S S 0.1246 0.1234 'International Tables Vol C Tables 4.2.6.8 and 6.1.1.4'
Cl Cl 0.1484 0.1585 'International Tables Vol C Tables 4.2.6.8 and 6.1.1.4'

loop_
_geom_angle_atom_site_label_1
_geom_angle_atom_site_label_2
_geom_angle_atom_site_label_3
_geom_angle
C2 C1 C6 121.2(3)
C2 C1 Cl1 119.4(2)
C6 C1 Cl1 119.4(3)
C3 C2 C1 118.9(3)
C2 C3 C4 119.9(3)
C3 C4 C5 122.1(3)
C3 C4 O4 115.5(3)
C5 C4 O4 122.3(2)
C4 C5 C6 117.4(2)
C4 C5 C7 123.7(3)
C6 C5 C7 118.9(3)
C1 C6 C5 120.5(3)
N1 C7 C8 111.5(2)
N1 C7 C5 111.2(3)
C8 C7 C5 111.8(2)
C9 C8 C7 114.0(2)
O1 C9 C10 121.6(3)
O1 C9 C8 122.5(3)
C10 C9 C8 115.9(3)
C16 C11 C12 121.0(3)
C16 C11 Cl2 120.8(2)
C12 C11 Cl2 118.2(2)
C13 C12 C11 118.8(3)
C12 C13 C14 120.2(3)
C13 C14 C15 122.1(3)
C13 C14 O8 114.8(3)
C15 C14 O8 123.0(3)
C14 C15 C16 117.0(3)
C14 C15 C17 123.2(3)
C16 C15 C17 119.9(3)
C11 C16 C15 120.9(3)
N2 C17 C18 111.1(3)
N2 C17 C15 111.3(2)
C18 C17 C15 112.6(2)
C19 C18 C17 113.3(3)
O5 C19 C20 121.7(3)
O5 C19 C18 122.5(3)
C20 C19 C18 115.9(3)
C7 N1 S1 116.84(19)
C17 N2 S2 119.0(2)
C4 O4 S1 116.11(18)
C14 O8 S2 117.31(19)
O2 S1 O3 119.76(17)
O2 S1 N1 111.15(14)
O3 S1 N1 108.94(16)
O2 S1 O4 104.65(15)
O3 S1 O4 107.25(13)
N1 S1 O4 103.75(13)
O6 S2 O7 120.95(18)
O6 S2 O8 104.74(16)
O7 S2 O8 106.04(14)
O6 S2 N2 109.94(15)
O7 S2 N2 109.91(16)
O8 S2 N2 103.66(14)

loop_
_geom_bond_atom_site_label_1
_geom_bond_atom_site_label_2
_geom_bond_distance
C1 C2 1.373(4)
C1 C6 1.383(4)
C1 Cl1 1.733(3)
C2 C3 1.371(5)
C3 C4 1.379(4)
C4 C5 1.379(4)
C4 O4 1.412(4)
C5 C6 1.384(4)
C5 C7 1.530(4)
C7 N1 1.491(4)
C7 C8 1.524(4)
C8 C9 1.500(4)
C9 O1 1.198(4)
C9 C10 1.495(4)
C11 C16 1.375(4)
C11 C12 1.380(4)
C11 Cl2 1.731(3)
C12 C13 1.370(5)
C13 C14 1.377(4)
C14 C15 1.380(4)
C14 O8 1.408(4)
C15 C16 1.395(4)
C15 C17 1.523(4)
C17 N2 1.469(4)
C17 C18 1.523(4)
C18 C19 1.508(4)
C19 O5 1.194(4)
C19 C20 1.505(5)
N1 S1 1.587(3)
N2 S2 1.596(3)
O2 S1 1.414(3)
O3 S1 1.416(2)
O4 S1 1.593(2)
O6 S2 1.409(3)
O7 S2 1.411(2)
O8 S2 1.590(2)
